data_7124843
loop_
_publ_author_name
'Amendola, Valeria'
'Bergamaschi, Greta'
'Boiocchi, Massimo'
'Legnani, Laura'
'Presti, Eliana Lo'
'Miljkovic, Ana'
'Monzani, Enrico'
'Pancotti, Francesca'

_publ_section_title
;
 Chloride-binding in organic-water mixtures: the powerful synergy of C-H
 donor groups within a bowl-shaped cavity.
;
_journal_issue 72
_journal_name_full 'Chemical communications (Cambridge, England)'
_journal_page_first 10910
_journal_page_last 10913
_journal_paper_doi 10.1039/c6cc04978h
_journal_volume 52
_journal_year 2016
_chemical_formula_moiety 'C42 H33 F12 N6, 2(F6 P), C2 H3 N, Cl'
_chemical_formula_sum 'C44 H36 Cl F24 N7 P2'
_chemical_formula_weight 1216.19
_chemical_name_common
'1,3,5-tris(3-(2,3,4,5-tetrafluorobenzyl)-imidazolium-1-methyl)-2,4,6-trimethylbenzene chloride bis(hexafluorophosphate) acetonitrilesolvate'
_space_group_crystal_system triclinic
_space_group_IT_number 2
_space_group_name_Hall '-P 1'
_space_group_name_H-M_alt 'P -1'
_atom_sites_solution_hydrogens mixed
_atom_sites_solution_primary direct
_atom_sites_solution_secondary difmap
_audit_creation_method SHELXL-2014/7
_audit_update_record
;
2016-06-13 deposited with the CCDC.
2016-08-08 downloaded from the CCDC.
;
_cell_angle_alpha 75.34(3)
_cell_angle_beta 78.55(2)
_cell_angle_gamma 71.31(2)
_cell_formula_units_Z 2
_cell_length_a 12.175(4)
_cell_length_b 12.483(5)
_cell_length_c 18.276(5)
_cell_measurement_reflns_used 25
_cell_measurement_temperature 293(2)
_cell_measurement_theta_max 12
_cell_measurement_theta_min 6
_cell_volume 2524.5(15)
_computing_cell_refinement 'CAD4 Express (Enraf Nonius, 1994)'
_computing_data_collection 'CAD4 Express (Enraf Nonius, 1994)'
_computing_data_reduction 'PROFIT (Streltsov & Zavodnik, 1989)'
_computing_molecular_graphics 'MERCURY (Macrae et al.2008)'
_computing_publication_material 'WinGX publication routines (Farrugia, 1999)'
_computing_structure_refinement 'SHELXL-2014/7 (Sheldrick, 2008)'
_computing_structure_solution 'SIR-97 (Altomare et al., 1999)'
_diffrn_ambient_temperature 293(2)
_diffrn_measured_fraction_theta_full 0.995
_diffrn_measured_fraction_theta_max 0.995
_diffrn_measurement_device_type 'Enraf-Nonius CAD4'
_diffrn_measurement_method 'profiled omega scans'
_diffrn_radiation_monochromator graphite
_diffrn_radiation_source 'fine-focus sealed tube'
_diffrn_radiation_type MoK\a
_diffrn_radiation_wavelength 0.7107
_diffrn_reflns_Laue_measured_fraction_full 0.995
_diffrn_reflns_Laue_measured_fraction_max 0.995
_diffrn_reflns_limit_h_max 14
_diffrn_reflns_limit_h_min -14
_diffrn_reflns_limit_k_max 14
_diffrn_reflns_limit_k_min -14
_diffrn_reflns_limit_l_max 21
_diffrn_reflns_limit_l_min 0
_diffrn_reflns_number 8913
_diffrn_reflns_point_group_measured_fraction_full 0.995
_diffrn_reflns_point_group_measured_fraction_max 0.995
_diffrn_reflns_theta_full 25.063
_diffrn_reflns_theta_max 25.063
_diffrn_reflns_theta_min 1.161
_diffrn_standards_decay_% 0
_diffrn_standards_interval_time 300
_diffrn_standards_number 2
_exptl_absorpt_coefficient_mu 0.269
_exptl_absorpt_correction_T_max 0.963
_exptl_absorpt_correction_T_min 0.884
_exptl_absorpt_correction_type psi-scan
_exptl_absorpt_process_details
;
North A.C.T., Phillips D.C. & Mathews F.S. (1968) Acta. Cryst. A24, 351.
;
_exptl_crystal_colour COLOURLESS
_exptl_crystal_density_diffrn 1.600
_exptl_crystal_description BLOCK
_exptl_crystal_F_000 1224
_exptl_crystal_recrystallization_method 'Re-crystallisation from solvent'
_exptl_crystal_size_max 0.5
_exptl_crystal_size_mid 0.43
_exptl_crystal_size_min 0.14
_refine_diff_density_max 0.777
_refine_diff_density_min -0.444
_refine_diff_density_rms 0.071
_refine_ls_extinction_method none
_refine_ls_goodness_of_fit_ref 1.062
_refine_ls_hydrogen_treatment constr
_refine_ls_matrix_type full
_refine_ls_number_parameters 707
_refine_ls_number_reflns 8913
_refine_ls_number_restraints 34
_refine_ls_restrained_S_all 1.068
_refine_ls_R_factor_all 0.1804
_refine_ls_R_factor_gt 0.1227
_refine_ls_shift/su_max 0.005
_refine_ls_shift/su_mean 0.001
_refine_ls_structure_factor_coef Fsqd
_refine_ls_weighting_details 'w=1/[\s^2^(Fo^2^)+(0.0871P)^2^+8.4511P] where P=(Fo^2^+2Fc^2^)/3'
_refine_ls_weighting_scheme calc
_refine_ls_wR_factor_gt 0.2647
_refine_ls_wR_factor_ref 0.3054
_reflns_Friedel_coverage 0.000
_reflns_number_gt 4693
_reflns_number_total 8913
_reflns_threshold_expression 'I > 2\s(I)'
_cod_data_source_file c6cc04978h2.cif
_cod_data_source_block 1Cl_2_PF6_MeCN
_cod_depositor_comments
;
The following automatic conversions were performed:

data item '_atom_sites_solution_primary' value 'DIRECT' was changed
to 'direct' in accordance with the
/home/saulius/struct/COD-crude-data/automatic-downloads/DataCite-retrospective/RSC/depositions/lib/dictionaries/cif_core.dic
dictionary named 'cif_core.dic' version 2.4.2 last updated on
2011-04-26.

data item '_atom_sites_solution_secondary' value 'DIFMAP' was changed
to 'difmap' in accordance with the
/home/saulius/struct/COD-crude-data/automatic-downloads/DataCite-retrospective/RSC/depositions/lib/dictionaries/cif_core.dic
dictionary named 'cif_core.dic' version 2.4.2 last updated on
2011-04-26.

Automatic conversion script
Id: cif_fix_values 6909 2019-04-08 15:41:33Z antanas 
;
_cod_database_code 7124843
_shelx_shelxl_version_number 2014/7
_shelx_space_group_comment
;
The symmetry employed for this shelxl refinement is uniquely defined
by the following loop, which should always be used as a source of
symmetry information in preference to the above space-group names.
They are only intended as comments.
;
_solvent_exptl_crystal_recrystallization_method acetonitrile

loop_
_space_group_symop_operation_xyz
'x, y, z'
'-x, -y, -z'

loop_
_atom_site_label
_atom_site_type_symbol
_atom_site_fract_x
_atom_site_fract_y
_atom_site_fract_z
_atom_site_U_iso_or_equiv
_atom_site_adp_type
_atom_site_occupancy
_atom_site_site_symmetry_order
_atom_site_calc_flag
_atom_site_refinement_flags_posn
_atom_site_refinement_flags_adp
Cl1 Cl 0.33992(17) 0.76034(16) 0.30901(11) 0.0603(5) Uani 1 1 d . .
C1 C 0.5380(6) 0.7555(7) 0.0772(4) 0.0561(19) Uani 1 1 d . .
C2 C 0.5650(7) 0.8374(7) 0.1055(4) 0.062(2) Uani 1 1 d . .
C3 C 0.4810(7) 0.9455(7) 0.1061(4) 0.0577(19) Uani 1 1 d . .
C4 C 0.3674(6) 0.9662(6) 0.0886(4) 0.0534(18) Uani 1 1 d . .
C5 C 0.3418(6) 0.8793(7) 0.0644(4) 0.0557(18) Uani 1 1 d . .
C6 C 0.4276(7) 0.7767(7) 0.0554(4) 0.0560(18) Uani 1 1 d . .
C7 C 0.6285(7) 0.6411(7) 0.0721(5) 0.072(2) Uani 1 1 d . .
H7A H 0.6200 0.6149 0.0285 0.087 Uiso 1 1 calc R U
H7B H 0.7059 0.6514 0.0644 0.087 Uiso 1 1 calc R U
C8 C 0.6792(7) 0.8119(9) 0.1341(5) 0.081(3) Uani 1 1 d . .
H8A H 0.7083 0.7301 0.1534 0.121 Uiso 1 1 d R U
H8B H 0.7351 0.8362 0.0934 0.121 Uiso 1 1 d R U
H8C H 0.6687 0.8524 0.1745 0.121 Uiso 1 1 d R U
C9 C 0.5138(8) 1.0408(7) 0.1259(5) 0.071(2) Uani 1 1 d . .
H9A H 0.5961 1.0326 0.1084 0.085 Uiso 1 1 calc R U
H9B H 0.4697 1.1146 0.0987 0.085 Uiso 1 1 calc R U
C10 C 0.2731(8) 1.0775(7) 0.0964(5) 0.078(3) Uani 1 1 d . .
H10A H 0.3011 1.1230 0.1196 0.117 Uiso 1 1 d R U
H10B H 0.2529 1.1200 0.0469 0.117 Uiso 1 1 d R U
H10C H 0.2052 1.0603 0.1278 0.117 Uiso 1 1 d R U
C11 C 0.2212(7) 0.8972(7) 0.0458(4) 0.064(2) Uani 1 1 d . .
H11A H 0.1756 0.9767 0.0459 0.077 Uiso 1 1 calc R U
H11B H 0.2273 0.8835 -0.0050 0.077 Uiso 1 1 calc R U
C12 C 0.4034(7) 0.6867(7) 0.0238(5) 0.069(2) Uani 1 1 d . .
H12A H 0.3269 0.7168 0.0078 0.103 Uiso 1 1 d R U
H12B H 0.4606 0.6687 -0.0191 0.103 Uiso 1 1 d R U
H12C H 0.4066 0.6180 0.0625 0.103 Uiso 1 1 d R U
C13 C 0.6828(8) 0.4382(8) 0.1515(6) 0.080(3) Uani 1 1 d . .
H13 H 0.7397 0.4042 0.1155 0.096 Uiso 1 1 calc R U
C14 C 0.6502(8) 0.3856(8) 0.2215(6) 0.081(3) Uani 1 1 d . .
H14 H 0.6798 0.3080 0.2434 0.098 Uiso 1 1 calc R U
C15 C 0.5454(7) 0.5671(7) 0.2056(5) 0.062(2) Uani 1 1 d . .
H15 H 0.4908 0.6361 0.2139 0.074 Uiso 1 1 calc R U
C16 C 0.5014(8) 0.4520(7) 0.3339(5) 0.073(2) Uani 1 1 d . .
H16A H 0.4746 0.3837 0.3446 0.088 Uiso 1 1 calc R U
H16B H 0.4336 0.5182 0.3380 0.088 Uiso 1 1 calc R U
C17 C 0.5805(7) 0.4396(7) 0.3914(5) 0.066(2) Uani 1 1 d . .
C18 C 0.6494(9) 0.3316(8) 0.4244(5) 0.080(3) Uani 1 1 d . .
C19 C 0.7254(9) 0.3186(9) 0.4735(6) 0.085(3) Uani 1 1 d . .
C20 C 0.7326(9) 0.4135(10) 0.4929(6) 0.088(3) Uani 1 1 d . .
C21 C 0.6638(10) 0.5223(9) 0.4626(6) 0.090(3) Uani 1 1 d . .
C22 C 0.5891(8) 0.5337(7) 0.4125(5) 0.074(2) Uani 1 1 d . .
H22 H 0.5433 0.6069 0.3924 0.089 Uiso 1 1 calc R U
C23 C 0.5447(8) 1.0914(8) 0.2441(6) 0.080(3) Uani 1 1 d . .
H23 H 0.6046 1.1252 0.2221 0.096 Uiso 1 1 calc R U
C24 C 0.4951(9) 1.0834(9) 0.3163(7) 0.088(3) Uani 1 1 d . .
H24 H 0.5131 1.1108 0.3540 0.105 Uiso 1 1 calc R U
C25 C 0.4143(9) 1.0011(7) 0.2596(5) 0.074(2) Uani 1 1 d . .
H25 H 0.3678 0.9603 0.2510 0.089 Uiso 1 1 calc R U
C26 C 0.3279(13) 1.0072(9) 0.3913(6) 0.117(5) Uani 1 1 d . .
H26A H 0.3626 0.9934 0.4374 0.140 Uiso 1 1 calc R U
H26B H 0.3046 0.9396 0.3916 0.140 Uiso 1 1 calc R U
C27 C 0.2237(13) 1.1107(11) 0.3886(6) 0.104(4) Uani 1 1 d . .
C28 C 0.2196(12) 1.2112(10) 0.4085(5) 0.091(3) Uani 1 1 d . .
C29 C 0.1287(12) 1.3081(11) 0.4027(7) 0.097(3) Uani 1 1 d . .
C30 C 0.0352(13) 1.3091(15) 0.3742(8) 0.122(5) Uani 1 1 d . .
C31 C 0.0316(16) 1.2130(19) 0.3534(9) 0.133(5) Uani 1 1 d . .
C32 C 0.1218(17) 1.1176(14) 0.3590(7) 0.122(5) Uani 1 1 d . .
H32 H 0.1178 1.0540 0.3430 0.147 Uiso 1 1 calc R U
C33 C 0.0811(7) 0.7758(7) 0.0834(5) 0.068(2) Uani 1 1 d . .
H33 H 0.0586 0.7873 0.0356 0.081 Uiso 1 1 calc DR U
C34 C 0.0426(7) 0.7133(7) 0.1487(5) 0.068(2) Uani 1 1 d . .
H34 H -0.0123 0.6735 0.1546 0.081 Uiso 1 1 calc R U
C35 C 0.1695(7) 0.7842(7) 0.1744(4) 0.060(2) Uani 1 1 d . .
H35 H 0.2177 0.8025 0.2001 0.072 Uiso 1 1 calc R U
C36 C 0.0817(7) 0.6640(7) 0.2871(4) 0.068(2) Uani 1 1 d . .
H36A H 0.1521 0.6498 0.3096 0.082 Uiso 1 1 calc R U
H36B H 0.0672 0.5902 0.2922 0.082 Uiso 1 1 calc R U
C37 C -0.0200(7) 0.7409(7) 0.3289(5) 0.065(2) Uani 1 1 d . .
C38 C -0.1324(8) 0.7455(7) 0.3272(5) 0.069(2) Uani 1 1 d . .
C39 C -0.2285(9) 0.8206(9) 0.3599(5) 0.084(3) Uani 1 1 d . .
C40 C -0.2070(10) 0.8931(9) 0.3955(5) 0.082(3) Uani 1 1 d . .
N1 N 0.6171(5) 0.5518(6) 0.1421(4) 0.0629(17) Uani 1 1 d . .
N2 N 0.5645(6) 0.4671(6) 0.2557(4) 0.0653(17) Uani 1 1 d . .
N3 N 0.4918(6) 1.0410(6) 0.2078(4) 0.0660(18) Uani 1 1 d . .
N4 N 0.4127(8) 1.0272(6) 0.3244(4) 0.078(2) Uani 1 1 d . .
N5 N 0.1600(5) 0.8194(5) 0.1010(3) 0.0560(15) Uani 1 1 d . .
N6 N 0.0987(5) 0.7182(5) 0.2057(4) 0.0591(16) Uani 1 1 d . .
F1 F 0.6421(6) 0.2351(5) 0.4055(4) 0.112(2) Uani 1 1 d . .
F2 F 0.7930(6) 0.2138(5) 0.5017(4) 0.124(2) Uani 1 1 d . .
F3 F 0.8080(6) 0.4044(6) 0.5393(4) 0.125(2) Uani 1 1 d . .
F4 F 0.6692(7) 0.6142(6) 0.4836(4) 0.138(3) Uani 1 1 d . .
F5 F 0.3135(7) 1.2122(5) 0.4356(4) 0.115(2) Uani 1 1 d . .
F6 F 0.1315(7) 1.4036(6) 0.4213(5) 0.138(3) Uani 1 1 d . .
F7 F -0.0544(8) 1.4069(9) 0.3651(5) 0.171(3) Uani 1 1 d . .
F8 F -0.0653(9) 1.2198(11) 0.3252(6) 0.209(5) Uani 1 1 d . .
F9 F -0.1537(5) 0.6749(5) 0.2905(4) 0.1031(18) Uani 1 1 d . .
F10 F -0.3358(5) 0.8233(6) 0.3559(4) 0.121(2) Uani 1 1 d . .
F11 F -0.2971(6) 0.9724(6) 0.4270(3) 0.130(3) Uani 1 1 d . .
F12 F -0.0767(7) 0.9641(6) 0.4366(4) 0.133(3) Uani 1 1 d . .
C41 C -0.0962(11) 0.8926(8) 0.3999(5) 0.082(3) Uani 1 1 d . .
C42 C 0.0004(9) 0.8149(8) 0.3665(5) 0.076(2) Uani 1 1 d . .
H42 H 0.0763 0.8132 0.3695 0.091 Uiso 1 1 calc R U
F13 F 0.3490(6) 0.3477(6) 0.2648(4) 0.128(2) Uani 1 1 d . .
F14 F 0.2732(7) 0.4517(7) 0.1026(4) 0.145(3) Uani 1 1 d . .
F15 F 0.3201(6) 0.5196(5) 0.1892(4) 0.113(2) Uani 1 1 d . .
F16 F 0.4427(5) 0.3639(8) 0.1497(5) 0.159(3) Uani 1 1 d . .
F17 F 0.3015(7) 0.2775(5) 0.1798(6) 0.161(3) Uani 1 1 d . .
F18 F 0.1785(5) 0.4344(5) 0.2181(4) 0.108(2) Uani 1 1 d . .
P1 P 0.3113(2) 0.3981(2) 0.18305(15) 0.0746(7) Uani 1 1 d . .
F19 F 0.0058(6) 0.9756(10) 0.7984(5) 0.204(5) Uani 1 1 d . .
F20 F 0.2299(6) 0.8641(10) 0.8720(4) 0.193(5) Uani 1 1 d . .
F21 F 0.0447(5) 0.9443(6) 0.9140(3) 0.130(3) Uani 1 1 d . .
F22 F 0.1400(11) 1.0334(7) 0.8163(6) 0.212(5) Uani 1 1 d . .
F23 F 0.1910(5) 0.8922(5) 0.7574(3) 0.1024(18) Uani 1 1 d . .
F24 F 0.1004(12) 0.8024(7) 0.8550(8) 0.274(8) Uani 1 1 d . .
P2 P 0.11639(19) 0.91936(19) 0.83522(13) 0.0653(6) Uani 1 1 d . .
N7 N -0.002(2) 0.593(2) -0.1251(12) 0.285(9) Uani 1 1 d D U
C43 C -0.049(2) 0.637(2) -0.0732(13) 0.273(10) Uani 1 1 d D U
C44 C -0.0761(15) 0.640(2) 0.0099(13) 0.249(9) Uani 1 1 d D U
H44A H -0.0960 0.5702 0.0416 0.374 Uiso 1 1 d R U
H44B H -0.1432 0.7069 0.0207 0.374 Uiso 1 1 d R U
H44C H -0.0093 0.6464 0.0303 0.374 Uiso 1 1 d DR U

loop_
_atom_site_aniso_label
_atom_site_aniso_U_11
_atom_site_aniso_U_22
_atom_site_aniso_U_33
_atom_site_aniso_U_23
_atom_site_aniso_U_13
_atom_site_aniso_U_12
Cl1 0.0643(12) 0.0513(10) 0.0658(12) -0.0142(9) -0.0111(9) -0.0136(9)
C1 0.050(4) 0.066(5) 0.039(4) -0.008(3) 0.007(3) -0.007(4)
C2 0.049(4) 0.070(5) 0.061(5) -0.021(4) 0.003(4) -0.010(4)
C3 0.058(5) 0.066(5) 0.045(4) -0.014(4) -0.002(3) -0.014(4)
C4 0.059(5) 0.049(4) 0.047(4) -0.010(3) -0.004(3) -0.010(3)
C5 0.055(4) 0.065(5) 0.041(4) -0.004(3) -0.004(3) -0.015(4)
C6 0.056(5) 0.063(5) 0.046(4) -0.017(4) 0.003(3) -0.014(4)
C7 0.062(5) 0.082(6) 0.067(5) -0.032(5) 0.004(4) -0.007(4)
C8 0.057(5) 0.100(7) 0.091(7) -0.040(6) -0.012(5) -0.014(5)
C9 0.067(5) 0.069(5) 0.081(6) -0.019(5) -0.003(4) -0.026(4)
C10 0.069(6) 0.060(5) 0.095(7) -0.020(5) -0.008(5) -0.002(4)
C11 0.061(5) 0.073(5) 0.056(5) -0.006(4) -0.010(4) -0.019(4)
C12 0.067(5) 0.074(6) 0.063(5) -0.023(4) 0.008(4) -0.019(4)
C13 0.069(6) 0.067(6) 0.098(7) -0.037(5) -0.005(5) 0.002(5)
C14 0.076(6) 0.056(5) 0.103(8) -0.021(5) -0.019(6) 0.002(5)
C15 0.057(5) 0.054(5) 0.071(5) -0.024(4) -0.020(4) 0.003(4)
C16 0.077(6) 0.057(5) 0.083(6) -0.001(4) -0.014(5) -0.025(4)
C17 0.070(5) 0.061(5) 0.066(5) -0.006(4) -0.018(4) -0.016(4)
C18 0.094(7) 0.071(6) 0.074(6) -0.012(5) -0.017(5) -0.022(5)
C19 0.087(7) 0.085(7) 0.074(6) -0.001(5) -0.023(5) -0.013(6)
C20 0.098(8) 0.094(8) 0.074(6) 0.004(6) -0.031(6) -0.035(6)
C21 0.121(9) 0.085(7) 0.080(7) -0.009(6) -0.030(6) -0.049(7)
C22 0.090(7) 0.051(5) 0.080(6) -0.006(4) -0.015(5) -0.022(5)
C23 0.060(5) 0.074(6) 0.116(8) -0.047(6) -0.018(5) -0.007(4)
C24 0.080(7) 0.085(7) 0.104(8) -0.041(6) -0.027(6) -0.005(6)
C25 0.109(7) 0.063(5) 0.058(5) -0.013(4) 0.001(5) -0.040(5)
C26 0.211(14) 0.073(7) 0.067(7) -0.021(5) 0.009(8) -0.049(9)
C27 0.157(12) 0.115(10) 0.060(6) -0.016(6) 0.014(7) -0.085(9)
C28 0.146(11) 0.086(8) 0.056(6) -0.020(5) -0.003(6) -0.056(8)
C29 0.097(9) 0.097(9) 0.097(8) -0.024(7) 0.012(7) -0.037(7)
C30 0.085(9) 0.151(14) 0.110(10) -0.031(9) 0.015(8) -0.019(10)
C31 0.122(13) 0.189(18) 0.120(11) -0.062(12) 0.016(10) -0.082(13)
C32 0.176(15) 0.139(12) 0.086(8) -0.048(8) 0.038(9) -0.104(12)
C33 0.065(5) 0.075(6) 0.067(5) -0.020(5) -0.020(4) -0.014(4)
C34 0.068(5) 0.058(5) 0.082(6) -0.022(4) -0.013(5) -0.018(4)
C35 0.053(5) 0.068(5) 0.054(5) -0.013(4) -0.004(4) -0.011(4)
C36 0.064(5) 0.064(5) 0.065(5) -0.001(4) -0.008(4) -0.013(4)
C37 0.068(5) 0.049(4) 0.060(5) -0.003(4) 0.000(4) -0.003(4)
C38 0.065(6) 0.060(5) 0.067(5) -0.006(4) -0.005(4) -0.006(4)
C39 0.074(7) 0.083(7) 0.067(6) 0.003(5) 0.004(5) -0.005(5)
C40 0.088(7) 0.077(7) 0.056(5) -0.004(5) 0.005(5) -0.005(6)
N1 0.050(4) 0.063(4) 0.072(4) -0.030(4) 0.001(3) -0.004(3)
N2 0.064(4) 0.061(4) 0.074(5) -0.022(4) -0.017(4) -0.011(3)
N3 0.073(5) 0.055(4) 0.073(5) -0.018(3) -0.012(4) -0.016(3)
N4 0.120(7) 0.056(4) 0.054(4) -0.008(3) -0.009(4) -0.023(4)
N5 0.053(4) 0.059(4) 0.054(4) -0.008(3) -0.010(3) -0.014(3)
N6 0.056(4) 0.055(4) 0.058(4) -0.010(3) -0.001(3) -0.010(3)
F1 0.144(6) 0.063(3) 0.124(5) -0.013(3) -0.047(4) -0.012(3)
F2 0.129(5) 0.100(5) 0.109(5) 0.004(4) -0.046(4) 0.011(4)
F3 0.140(6) 0.146(6) 0.102(5) 0.012(4) -0.061(4) -0.058(5)
F4 0.218(8) 0.114(5) 0.120(5) -0.005(4) -0.071(5) -0.083(5)
F5 0.159(6) 0.094(4) 0.104(5) -0.041(4) -0.029(4) -0.029(4)
F6 0.157(7) 0.095(5) 0.171(7) -0.057(5) -0.007(5) -0.034(5)
F7 0.119(6) 0.196(9) 0.175(8) -0.024(7) 0.008(6) -0.039(7)
F8 0.148(8) 0.344(15) 0.194(9) -0.103(9) 0.004(7) -0.130(9)
F9 0.085(4) 0.101(4) 0.129(5) -0.033(4) -0.017(3) -0.023(3)
F10 0.061(4) 0.120(5) 0.144(6) 0.003(4) 0.002(4) -0.007(3)
F11 0.136(6) 0.108(5) 0.088(4) -0.022(4) 0.024(4) 0.022(4)
F12 0.178(7) 0.113(5) 0.111(5) -0.050(4) -0.002(5) -0.033(5)
C41 0.131(9) 0.060(5) 0.054(5) -0.010(4) -0.005(6) -0.032(6)
C42 0.090(7) 0.067(6) 0.063(5) -0.004(4) -0.003(5) -0.023(5)
F13 0.151(6) 0.126(5) 0.112(5) 0.002(4) -0.049(5) -0.050(5)
F14 0.150(6) 0.196(8) 0.098(5) -0.018(5) -0.031(4) -0.061(6)
F15 0.110(5) 0.078(4) 0.160(6) -0.027(4) -0.020(4) -0.034(3)
F16 0.070(4) 0.216(8) 0.195(8) -0.104(7) 0.021(4) -0.020(5)
F17 0.140(6) 0.077(4) 0.299(10) -0.095(6) -0.075(6) -0.004(4)
F18 0.078(4) 0.092(4) 0.151(6) -0.046(4) 0.011(4) -0.018(3)
P1 0.0684(15) 0.0671(15) 0.0841(17) -0.0270(13) -0.0050(12) -0.0076(12)
F19 0.090(5) 0.339(14) 0.124(6) -0.065(7) -0.039(4) 0.049(7)
F20 0.082(5) 0.347(13) 0.086(5) -0.046(6) -0.022(4) 0.035(6)
F21 0.092(4) 0.158(6) 0.072(4) -0.005(4) 0.001(3) 0.035(4)
F22 0.300(13) 0.116(6) 0.242(11) -0.087(7) 0.073(10) -0.112(8)
F23 0.086(4) 0.129(5) 0.083(4) -0.046(3) -0.006(3) -0.002(3)
F24 0.309(15) 0.089(6) 0.371(16) -0.051(8) 0.153(13) -0.097(8)
P2 0.0564(13) 0.0564(13) 0.0718(14) -0.0099(10) -0.0097(11) -0.0025(10)
N7 0.241(17) 0.384(19) 0.35(2) -0.156(17) -0.038(16) -0.192(14)
C43 0.194(15) 0.302(17) 0.39(2) -0.144(19) -0.030(18) -0.114(13)
C44 0.125(12) 0.277(16) 0.42(2) -0.176(18) -0.050(16) -0.076(12)

loop_
_atom_type_symbol
_atom_type_description
_atom_type_scat_dispersion_real
_atom_type_scat_dispersion_imag
_atom_type_scat_source
C C 0.0033 0.0016 'International Tables Vol C Tables 4.2.6.8 and 6.1.1.4'
H H 0.0000 0.0000 'International Tables Vol C Tables 4.2.6.8 and 6.1.1.4'
Cl Cl 0.1484 0.1585 'International Tables Vol C Tables 4.2.6.8 and 6.1.1.4'
F F 0.0171 0.0103 'International Tables Vol C Tables 4.2.6.8 and 6.1.1.4'
N N 0.0061 0.0033 'International Tables Vol C Tables 4.2.6.8 and 6.1.1.4'
P P 0.1023 0.0942 'International Tables Vol C Tables 4.2.6.8 and 6.1.1.4'

loop_
_geom_angle_atom_site_label_1
_geom_angle_atom_site_label_2
_geom_angle_atom_site_label_3
_geom_angle
C6 C1 C2 121.3(7)
C6 C1 C7 119.4(7)
C2 C1 C7 119.3(7)
C1 C2 C3 118.2(7)
C1 C2 C8 121.5(7)
C3 C2 C8 120.4(8)
C4 C3 C2 121.1(7)
C4 C3 C9 119.6(7)
C2 C3 C9 119.2(7)
C5 C4 C3 118.6(7)
C5 C4 C10 119.7(7)
C3 C4 C10 121.7(7)
C6 C5 C4 120.9(7)
C6 C5 C11 118.7(7)
C4 C5 C11 120.4(7)
C5 C6 C1 119.4(7)
C5 C6 C12 121.2(7)
C1 C6 C12 119.4(7)
N1 C7 C1 111.9(6)
N1 C7 H7A 109.2
C1 C7 H7A 109.2
N1 C7 H7B 109.2
C1 C7 H7B 109.2
H7A C7 H7B 107.9
C2 C8 H8A 109.6
C2 C8 H8B 110.0
H8A C8 H8B 109.1
C2 C8 H8C 109.7
H8A C8 H8C 109.2
H8B C8 H8C 109.2
N3 C9 C3 113.5(7)
N3 C9 H9A 108.9
C3 C9 H9A 108.9
N3 C9 H9B 108.9
C3 C9 H9B 108.9
H9A C9 H9B 107.7
C4 C10 H10A 109.5
C4 C10 H10B 109.6
H10A C10 H10B 109.4
C4 C10 H10C 109.5
H10A C10 H10C 109.4
H10B C10 H10C 109.4
N5 C11 C5 112.0(6)
N5 C11 H11A 109.2
C5 C11 H11A 109.2
N5 C11 H11B 109.2
C5 C11 H11B 109.2
H11A C11 H11B 107.9
C6 C12 H12A 109.0
C6 C12 H12B 109.8
H12A C12 H12B 109.5
C6 C12 H12C 109.6
H12A C12 H12C 109.5
H12B C12 H12C 109.5
C14 C13 N1 107.5(8)
C14 C13 H13 126.3
N1 C13 H13 126.3
C13 C14 N2 107.4(8)
C13 C14 H14 126.3
N2 C14 H14 126.3
N1 C15 N2 108.5(7)
N1 C15 H15 125.8
N2 C15 H15 125.8
N2 C16 C17 110.4(7)
N2 C16 H16A 109.6
C17 C16 H16A 109.6
N2 C16 H16B 109.6
C17 C16 H16B 109.6
H16A C16 H16B 108.1
C22 C17 C18 117.1(8)
C22 C17 C16 121.4(8)
C18 C17 C16 121.5(8)
C19 C18 F1 118.6(9)
C19 C18 C17 122.5(9)
F1 C18 C17 118.9(8)
F2 C19 C20 120.4(10)
F2 C19 C18 120.6(10)
C20 C19 C18 119.0(10)
F3 C20 C19 120.6(10)
F3 C20 C21 119.0(10)
C19 C20 C21 120.3(9)
F4 C21 C22 120.3(10)
F4 C21 C20 119.8(10)
C22 C21 C20 119.9(9)
C17 C22 C21 121.2(9)
C17 C22 H22 119.4
C21 C22 H22 119.4
C24 C23 N3 107.9(9)
C24 C23 H23 126.1
N3 C23 H23 126.1
C23 C24 N4 106.7(9)
C23 C24 H24 126.7
N4 C24 H24 126.7
N4 C25 N3 109.9(8)
N4 C25 H25 125.1
N3 C25 H25 125.1
N4 C26 C27 108.9(8)
N4 C26 H26A 109.9
C27 C26 H26A 109.9
N4 C26 H26B 109.9
C27 C26 H26B 109.9
H26A C26 H26B 108.3
C28 C27 C32 113.4(14)
C28 C27 C26 124.1(13)
C32 C27 C26 122.3(12)
F5 C28 C29 117.9(10)
F5 C28 C27 116.9(13)
C29 C28 C27 125.2(14)
F6 C29 C30 119.4(14)
F6 C29 C28 122.1(12)
C30 C29 C28 118.5(13)
C29 C30 F7 119.2(17)
C29 C30 C31 120.3(16)
F7 C30 C31 120.5(17)
C32 C31 F8 121.8(18)
C32 C31 C30 121.0(16)
F8 C31 C30 117.2(19)
C31 C32 C27 121.6(14)
C31 C32 H32 119.2
C27 C32 H32 119.2
C34 C33 N5 106.2(7)
C34 C33 H33 126.9
N5 C33 H33 126.9
C33 C34 N6 108.2(8)
C33 C34 H34 125.9
N6 C34 H34 125.9
N5 C35 N6 108.6(7)
N5 C35 H35 125.7
N6 C35 H35 125.7
N6 C36 C37 110.5(6)
N6 C36 H36A 109.5
C37 C36 H36A 109.5
N6 C36 H36B 109.5
C37 C36 H36B 109.5
H36A C36 H36B 108.1
C38 C37 C42 118.4(8)
C38 C37 C36 122.1(8)
C42 C37 C36 119.4(8)
F9 C38 C37 119.1(8)
F9 C38 C39 116.8(9)
C37 C38 C39 124.1(10)
F10 C39 C40 121.1(10)
F10 C39 C38 122.1(11)
C40 C39 C38 116.8(10)
C39 C40 F11 120.4(11)
C39 C40 C41 122.2(10)
F11 C40 C41 117.4(11)
C15 N1 C13 108.5(8)
C15 N1 C7 126.8(6)
C13 N1 C7 124.6(7)
C15 N2 C14 108.1(8)
C15 N2 C16 123.7(7)
C14 N2 C16 128.2(8)
C25 N3 C23 106.8(8)
C25 N3 C9 127.9(7)
C23 N3 C9 125.2(8)
C25 N4 C24 108.7(8)
C25 N4 C26 123.8(9)
C24 N4 C26 127.3(9)
C35 N5 C33 109.5(7)
C35 N5 C11 126.0(7)
C33 N5 C11 124.4(7)
C35 N6 C34 107.5(7)
C35 N6 C36 125.6(7)
C34 N6 C36 126.9(7)
F12 C41 C40 121.3(10)
F12 C41 C42 118.7(11)
C40 C41 C42 119.9(9)
C37 C42 C41 118.6(9)
C37 C42 H42 120.7
C41 C42 H42 120.7
F14 P1 F16 91.9(5)
F14 P1 F17 91.8(5)
F16 P1 F17 90.8(5)
F14 P1 F13 178.3(4)
F16 P1 F13 88.5(5)
F17 P1 F13 89.9(4)
F14 P1 F18 88.8(4)
F16 P1 F18 178.7(4)
F17 P1 F18 90.3(4)
F13 P1 F18 90.7(4)
F14 P1 F15 89.8(4)
F16 P1 F15 90.1(4)
F17 P1 F15 178.2(5)
F13 P1 F15 88.6(4)
F18 P1 F15 88.8(3)
F24 P2 F22 176.5(8)
F24 P2 F19 94.6(8)
F22 P2 F19 88.8(7)
F24 P2 F20 86.5(7)
F22 P2 F20 90.1(7)
F19 P2 F20 178.9(7)
F24 P2 F21 89.9(5)
F22 P2 F21 91.1(5)
F19 P2 F21 89.3(4)
F20 P2 F21 91.0(4)
F24 P2 F23 89.6(5)
F22 P2 F23 89.3(4)
F19 P2 F23 92.1(4)
F20 P2 F23 87.5(3)
F21 P2 F23 178.5(3)
N7 C43 C44 154(3)
C43 C44 H44A 112.6
C43 C44 H44B 112.5
H44A C44 H44B 106.3
C43 C44 H44C 112.2
H44A C44 H44C 106.5
H44B C44 H44C 106.3

loop_
_geom_bond_atom_site_label_1
_geom_bond_atom_site_label_2
_geom_bond_distance
C1 C6 1.402(10)
C1 C2 1.403(11)
C1 C7 1.510(10)
C2 C3 1.409(10)
C2 C8 1.494(11)
C3 C4 1.409(10)
C3 C9 1.510(11)
C4 C5 1.408(10)
C4 C10 1.511(10)
C5 C6 1.393(10)
C5 C11 1.507(10)
C6 C12 1.514(10)
C7 N1 1.484(10)
C7 H7A 0.9700
C7 H7B 0.9700
C8 H8A 0.9629
C8 H8B 0.9630
C8 H8C 0.9630
C9 N3 1.469(10)
C9 H9A 0.9700
C9 H9B 0.9700
C10 H10A 0.9604
C10 H10B 0.9603
C10 H10C 0.9604
C11 N5 1.478(9)
C11 H11A 0.9700
C11 H11B 0.9700
C12 H12A 0.9600
C12 H12B 0.9601
C12 H12C 0.9600
C13 C14 1.329(12)
C13 N1 1.373(10)
C13 H13 0.9300
C14 N2 1.378(10)
C14 H14 0.9300
C15 N1 1.323(9)
C15 N2 1.330(10)
C15 H15 0.9300
C16 N2 1.479(10)
C16 C17 1.508(11)
C16 H16A 0.9700
C16 H16B 0.9700
C17 C22 1.367(11)
C17 C18 1.396(12)
C18 C19 1.360(13)
C18 F1 1.367(10)
C19 F2 1.339(10)
C19 C20 1.351(14)
C20 F3 1.330(11)
C20 C21 1.388(14)
C21 F4 1.324(11)
C21 C22 1.367(12)
C22 H22 0.9300
C23 C24 1.331(13)
C23 N3 1.376(10)
C23 H23 0.9300
C24 N4 1.363(12)
C24 H24 0.9300
C25 N4 1.301(10)
C25 N3 1.319(10)
C25 H25 0.9300
C26 N4 1.460(12)
C26 C27 1.492(17)
C26 H26A 0.9700
C26 H26B 0.9700
C27 C28 1.375(14)
C27 C32 1.420(18)
C28 F5 1.339(13)
C28 C29 1.350(15)
C29 F6 1.332(13)
C29 C30 1.338(18)
C30 F7 1.351(15)
C30 C31 1.36(2)
C31 C32 1.33(2)
C31 F8 1.349(17)
C32 H32 0.9300
C33 C34 1.339(11)
C33 N5 1.368(10)
C33 H33 0.9300
C34 N6 1.377(10)
C34 H34 0.9300
C35 N5 1.318(9)
C35 N6 1.331(9)
C35 H35 0.9300
C36 N6 1.474(9)
C36 C37 1.507(11)
C36 H36A 0.9700
C36 H36B 0.9700
C37 C38 1.357(12)
C37 C42 1.386(12)
C38 F9 1.345(10)
C38 C39 1.380(12)
C39 F10 1.312(11)
C39 C40 1.353(14)
C40 F11 1.362(10)
C40 C41 1.366(14)
F12 C41 1.343(11)
C41 C42 1.407(13)
C42 H42 0.9300
F13 P1 1.566(7)
F14 P1 1.548(7)
F15 P1 1.586(6)
F16 P1 1.556(6)
F17 P1 1.565(6)
F18 P1 1.579(6)
F19 P2 1.507(7)
F20 P2 1.537(7)
F21 P2 1.576(6)
F22 P2 1.484(7)
F23 P2 1.580(5)
F24 P2 1.478(8)
N7 C43 1.170(9)
C43 C44 1.498(10)
C44 H44A 0.9914
C44 H44B 0.9914
C44 H44C 0.9908
